data_8103143
loop_
_publ_author_name
'Xiu-Yan Wang'
'Shuai Ma'
'Yu He'

_publ_section_title
;
 Crystal structure of
 bis(11-fluoro-dipyrido-[3,2-a:2',3'-c]-phenazine)adpiatocadmium(II),
 Cd2(C18H9N4F)2(C6H8O4)2
;
_journal_issue 3
_journal_name_full 'Zeitschrift f\"ur Kristallographie - New Crystal Structures'
_journal_page_first 379
_journal_volume 226
_journal_year 2011
_chemical_formula_moiety 'C48 H34 Cd2 F2 N8 O8'
_chemical_formula_sum 'C48 H34 Cd2 F2 N8 O8'
_chemical_formula_weight 1112.62
_chemical_name_systematic
;
bis[11-fluoro-dipyrido[3,2-a:2',3'-c]phenazine-cadmium(II)]-
adpiato], [Cd~2~(C~18~H~9~N~4~F)~2~(C~6~H~8~O~4~)~2~]
;
_space_group_IT_number 2
_symmetry_cell_setting triclinic
_symmetry_space_group_name_Hall '-P 1'
_symmetry_space_group_name_H-M 'P -1'
_atom_sites_solution_hydrogens geom
_atom_sites_solution_primary direct
_atom_sites_solution_secondary difmap
_audit_creation_method SHELXL-97
_cell_angle_alpha 81.616(2)
_cell_angle_beta 80.166(2)
_cell_angle_gamma 73.902(2)
_cell_formula_units_Z 1
_cell_length_a 8.8819(15)
_cell_length_b 9.8307(16)
_cell_length_c 12.965(2)
_cell_measurement_reflns_used 3709
_cell_measurement_temperature 293(2)
_cell_measurement_theta_max 25.09
_cell_measurement_theta_min 1.60
_cell_volume 1065.9(3)
_computing_cell_refinement 'SAINT (Bruker, 1999)'
_computing_data_collection 'SMART (Bruker, 1997)'
_computing_data_reduction SAINT
_computing_molecular_graphics 'DIAMOND (Brandenburg, 2006)'
_computing_publication_material SHELXL-97
_computing_structure_refinement 'SHELXL-97 (Sheldrick, 2008)'
_computing_structure_solution 'SHELXS-97 (Sheldrick, 2008)'
_diffrn_ambient_temperature 293(2)
_diffrn_measured_fraction_theta_full 0.981
_diffrn_measured_fraction_theta_max 0.977
_diffrn_measurement_device_type 'Bruker APEX diffractometer'
_diffrn_measurement_method '\f and \w scans'
_diffrn_radiation_monochromator graphite
_diffrn_radiation_source 'fine-focus sealed tube'
_diffrn_radiation_type MoK\a
_diffrn_radiation_wavelength 0.71073
_diffrn_reflns_av_R_equivalents 0.0142
_diffrn_reflns_av_sigmaI/netI 0.0268
_diffrn_reflns_limit_h_max 10
_diffrn_reflns_limit_h_min -10
_diffrn_reflns_limit_k_max 10
_diffrn_reflns_limit_k_min -11
_diffrn_reflns_limit_l_max 15
_diffrn_reflns_limit_l_min -14
_diffrn_reflns_number 5522
_diffrn_reflns_theta_full 25.00
_diffrn_reflns_theta_max 25.09
_diffrn_reflns_theta_min 1.60
_diffrn_standards_decay_% 0
_diffrn_standards_interval_count 0
_diffrn_standards_interval_time 0
_diffrn_standards_number 0
_exptl_absorpt_coefficient_mu 1.074
_exptl_absorpt_correction_T_max 0.71
_exptl_absorpt_correction_T_min 0.48
_exptl_absorpt_correction_type multi-scan
_exptl_absorpt_process_details 'SADABS (Sheldrick, 1996)'
_exptl_crystal_colour 'pale yellow'
_exptl_crystal_density_diffrn 1.733
_exptl_crystal_density_method 'not measured'
_exptl_crystal_description block
_exptl_crystal_F_000 555
_exptl_crystal_size_max 0.31
_exptl_crystal_size_mid 0.27
_exptl_crystal_size_min 0.18
_refine_diff_density_max 0.530
_refine_diff_density_min -0.989
_refine_diff_density_rms 0.218
_refine_ls_extinction_method none
_refine_ls_goodness_of_fit_ref 1.190
_refine_ls_hydrogen_treatment constr
_refine_ls_matrix_type full
_refine_ls_number_parameters 316
_refine_ls_number_reflns 3709
_refine_ls_number_restraints 0
_refine_ls_restrained_S_all 1.190
_refine_ls_R_factor_all 0.0626
_refine_ls_R_factor_gt 0.0587
_refine_ls_shift/su_max 0.001
_refine_ls_shift/su_mean 0.000
_refine_ls_structure_factor_coef Fsqd
_refine_ls_weighting_details 'calc w=1/[\s^2^(Fo^2^)+(0.1209P)^2^+4.2570P] where P=(Fo^2^+2Fc^2^)/3'
_refine_ls_weighting_scheme calc
_refine_ls_wR_factor_gt 0.1935
_refine_ls_wR_factor_ref 0.1969
_reflns_number_gt 3414
_reflns_number_total 3709
_reflns_threshold_expression I>2\s(I)
_cod_data_source_file 1267-3391.cff
_cod_data_source_block 1
_cod_database_code 8103143

loop_
_symmetry_equiv_pos_as_xyz
'x, y, z'
'-x, -y, -z'

loop_
_atom_site_label
_atom_site_type_symbol
_atom_site_fract_x
_atom_site_fract_y
_atom_site_fract_z
_atom_site_U_iso_or_equiv
_atom_site_adp_type
_atom_site_occupancy
_atom_site_symmetry_multiplicity
_atom_site_calc_flag
_atom_site_refinement_flags
C1 C 0.711(2) 1.1858(19) 0.6584(12) 0.100(5) Uani 1 1 d .
H1 H 0.7225 1.1620 0.5901 0.120 Uiso 1 1 calc R
C2 C 0.822(2) 1.250(2) 0.6838(13) 0.106(5) Uani 1 1 d .
H2 H 0.9053 1.2662 0.6339 0.127 Uiso 1 1 calc R
C3 C 0.804(2) 1.2869(19) 0.7838(12) 0.099(4) Uani 1 1 d .
H3 H 0.8760 1.3278 0.8034 0.119 Uiso 1 1 calc R
C4 C 0.6763(16) 1.2626(15) 0.8557(11) 0.081(3) Uani 1 1 d .
C5 C 0.5766(15) 1.1938(15) 0.8256(10) 0.079(3) Uani 1 1 d .
C6 C 0.4374(15) 1.1664(14) 0.9011(10) 0.077(3) Uani 1 1 d .
C7 C 0.2103(18) 1.0849(19) 0.9302(11) 0.096(4) Uani 1 1 d .
H7 H 0.1385 1.0480 0.9062 0.115 Uiso 1 1 calc R
C8 C 0.180(2) 1.1206(19) 1.0314(12) 0.104(5) Uani 1 1 d .
H8 H 0.0909 1.1056 1.0752 0.125 Uiso 1 1 calc R
C9 C 0.2822(19) 1.1785(17) 1.0682(11) 0.093(4) Uani 1 1 d .
H9 H 0.2615 1.2025 1.1369 0.111 Uiso 1 1 calc R
C10 C 0.4156(16) 1.2012(15) 1.0032(10) 0.077(3) Uani 1 1 d .
C11 C 0.5171(17) 1.2715(15) 1.0370(10) 0.080(3) Uani 1 1 d .
C12 C 0.6504(16) 1.3027(15) 0.9649(11) 0.081(3) Uani 1 1 d .
C13 C 0.7114(18) 1.4097(15) 1.0921(11) 0.088(4) Uani 1 1 d .
C14 C 0.803(2) 1.4844(18) 1.1229(14) 0.108(5) Uani 1 1 d .
H14 H 0.8853 1.5085 1.0755 0.130 Uiso 1 1 calc R
C15 C 0.773(3) 1.525(2) 1.2259(15) 0.116(6) Uani 1 1 d .
C16 C 0.644(2) 1.4838(19) 1.2958(14) 0.105(5) Uani 1 1 d .
C17 C 0.565(2) 1.4111(19) 1.2674(13) 0.102(5) Uani 1 1 d .
H17 H 0.4891 1.3808 1.3171 0.122 Uiso 1 1 calc R
C18 C 0.5852(17) 1.3734(15) 1.1643(11) 0.086(4) Uani 1 1 d .
C19 C 0.1244(18) 0.8943(17) 0.6806(11) 0.087(4) Uani 1 1 d .
C20 C -0.0054(16) 0.8304(16) 0.6899(11) 0.083(3) Uani 1 1 d .
H20A H -0.1017 0.9009 0.7123 0.099 Uiso 1 1 calc R
H20B H 0.0085 0.7531 0.7460 0.099 Uiso 1 1 calc R
C21 C -0.0319(17) 0.7721(16) 0.5941(11) 0.083(4) Uani 1 1 d .
H21A H 0.0678 0.7129 0.5635 0.099 Uiso 1 1 calc R
H21B H -0.0673 0.8508 0.5418 0.099 Uiso 1 1 calc R
C22 C -0.1537(19) 0.6847(17) 0.6206(11) 0.091(4) Uani 1 1 d .
H22A H -0.2492 0.7404 0.6586 0.109 Uiso 1 1 calc R
H22B H -0.1126 0.6004 0.6668 0.109 Uiso 1 1 calc R
C23 C -0.1963(17) 0.6386(15) 0.5233(11) 0.084(3) Uani 1 1 d .
H23A H -0.1002 0.5916 0.4808 0.101 Uiso 1 1 calc R
H23B H -0.2600 0.5711 0.5457 0.101 Uiso 1 1 calc R
C24 C -0.2826(16) 0.7592(16) 0.4610(11) 0.081(3) Uani 1 1 d .
N1 N 0.5897(14) 1.1575(14) 0.7267(9) 0.087(3) Uani 1 1 d .
N2 N 0.3408(14) 1.1016(13) 0.8642(9) 0.088(3) Uani 1 1 d .
N3 N 0.4921(16) 1.3011(14) 1.1375(10) 0.092(3) Uani 1 1 d .
N4 N 0.7403(15) 1.3735(13) 0.9907(10) 0.092(3) Uani 1 1 d .
O1 O 0.1604(13) 0.9292(12) 0.7640(8) 0.103(3) Uani 1 1 d .
O2 O 0.2113(12) 0.9110(13) 0.5914(8) 0.101(3) Uani 1 1 d .
O3 O -0.4123(13) 0.8456(13) 0.4995(9) 0.111(3) Uani 1 1 d .
O4 O -0.2270(12) 0.7886(12) 0.3620(8) 0.101(3) Uani 1 1 d .
F1 F 0.624(2) 1.520(2) 1.3974(12) 0.144(6) Uani 0.75 1 d P
Cd1 Cd 0.40778(5) 0.99155(5) 0.67527(3) 0.0319(2) Uani 1 1 d .
F1' F 0.896(5) 1.576(4) 1.242(3) 0.125(14) Uani 0.25 1 d P

loop_
_atom_site_aniso_label
_atom_site_aniso_U_11
_atom_site_aniso_U_22
_atom_site_aniso_U_33
_atom_site_aniso_U_23
_atom_site_aniso_U_13
_atom_site_aniso_U_12
C1 0.103(11) 0.124(13) 0.070(8) -0.013(8) 0.004(8) -0.035(10)
C2 0.092(10) 0.146(15) 0.086(10) -0.012(10) 0.004(8) -0.053(10)
C3 0.104(11) 0.125(13) 0.075(9) -0.003(8) -0.009(8) -0.049(10)
C4 0.077(8) 0.089(8) 0.083(8) 0.001(7) -0.011(6) -0.034(7)
C5 0.078(8) 0.092(9) 0.066(7) -0.011(6) -0.009(6) -0.019(7)
C6 0.077(7) 0.087(8) 0.075(8) -0.010(6) -0.013(6) -0.032(6)
C7 0.090(9) 0.135(13) 0.072(8) -0.015(8) 0.000(7) -0.049(9)
C8 0.117(12) 0.131(13) 0.085(10) -0.039(9) 0.008(8) -0.065(11)
C9 0.107(11) 0.113(11) 0.068(8) -0.020(7) 0.001(7) -0.045(9)
C10 0.079(8) 0.096(9) 0.062(7) -0.010(6) -0.007(6) -0.033(7)
C11 0.091(9) 0.092(9) 0.060(7) -0.007(6) -0.011(6) -0.027(7)
C12 0.086(8) 0.088(8) 0.077(8) -0.005(6) -0.023(7) -0.032(7)
C13 0.106(10) 0.089(9) 0.079(9) -0.007(7) -0.028(8) -0.034(8)
C14 0.140(14) 0.110(12) 0.099(11) -0.001(9) -0.044(11) -0.061(11)
C15 0.152(16) 0.112(12) 0.108(13) 0.006(10) -0.050(12) -0.063(12)
C16 0.130(13) 0.109(11) 0.088(10) -0.024(9) -0.023(9) -0.040(10)
C17 0.107(11) 0.120(12) 0.095(10) -0.042(9) -0.018(9) -0.039(10)
C18 0.093(9) 0.089(9) 0.086(9) -0.013(7) -0.019(7) -0.033(7)
C19 0.097(9) 0.107(10) 0.065(8) -0.017(7) -0.009(7) -0.036(8)
C20 0.074(8) 0.095(9) 0.081(8) -0.012(7) -0.009(6) -0.022(7)
C21 0.077(8) 0.100(10) 0.077(8) -0.017(7) -0.006(6) -0.029(7)
C22 0.103(10) 0.098(10) 0.079(8) -0.005(7) -0.022(7) -0.036(8)
C23 0.088(9) 0.084(8) 0.082(8) -0.008(7) -0.028(7) -0.018(7)
C24 0.073(7) 0.099(9) 0.079(8) -0.031(7) 0.000(6) -0.031(7)
N1 0.084(7) 0.107(9) 0.072(7) -0.019(6) 0.000(6) -0.029(6)
N2 0.090(7) 0.112(9) 0.072(7) -0.012(6) -0.005(6) -0.044(7)
N3 0.098(8) 0.108(9) 0.081(8) -0.028(6) -0.014(6) -0.035(7)
N4 0.097(8) 0.097(8) 0.093(8) -0.005(6) -0.024(6) -0.039(7)
O1 0.121(8) 0.131(8) 0.074(6) -0.021(5) -0.012(5) -0.054(7)
O2 0.100(7) 0.147(9) 0.073(6) -0.016(6) -0.002(5) -0.061(7)
O3 0.092(7) 0.127(9) 0.094(7) -0.026(6) 0.008(6) -0.001(6)
O4 0.093(7) 0.121(8) 0.078(6) -0.017(5) 0.005(5) -0.019(6)
F1 0.158(13) 0.191(16) 0.108(10) -0.060(10) -0.004(9) -0.073(12)
Cd1 0.0318(3) 0.0404(4) 0.0258(3) -0.0075(2) -0.0028(2) -0.0120(2)
F1' 0.18(4) 0.12(3) 0.12(3) -0.03(2) -0.06(3) -0.07(3)

loop_
_atom_type_symbol
_atom_type_description
_atom_type_scat_dispersion_real
_atom_type_scat_dispersion_imag
_atom_type_scat_source
C C 0.0033 0.0016 'International Tables Vol C Tables 4.2.6.8 and 6.1.1.4'
H H 0.0000 0.0000 'International Tables Vol C Tables 4.2.6.8 and 6.1.1.4'
N N 0.0061 0.0033 'International Tables Vol C Tables 4.2.6.8 and 6.1.1.4'
O O 0.0106 0.0060 'International Tables Vol C Tables 4.2.6.8 and 6.1.1.4'
F F 0.0171 0.0103 'International Tables Vol C Tables 4.2.6.8 and 6.1.1.4'
Cd Cd -0.8075 1.2024 'International Tables Vol C Tables 4.2.6.8 and 6.1.1.4'

loop_
_geom_angle_atom_site_label_1
_geom_angle_atom_site_label_2
_geom_angle_atom_site_label_3
_geom_angle
_geom_angle_site_symmetry_1
_geom_angle_site_symmetry_3
N1 C1 C2 123.9(15) . .
N1 C1 H1 118.1 . .
C2 C1 H1 118.1 . .
C3 C2 C1 118.3(15) . .
C3 C2 H2 120.9 . .
C1 C2 H2 120.9 . .
C2 C3 C4 119.1(15) . .
C2 C3 H3 120.5 . .
C4 C3 H3 120.5 . .
C5 C4 C3 118.8(14) . .
C5 C4 C12 120.0(12) . .
C3 C4 C12 121.1(13) . .
N1 C5 C4 123.4(13) . .
N1 C5 C6 116.2(12) . .
C4 C5 C6 120.1(12) . .
N2 C6 C10 123.6(12) . .
N2 C6 C5 116.7(11) . .
C10 C6 C5 119.6(11) . .
N2 C7 C8 122.1(14) . .
N2 C7 H7 118.9 . .
C8 C7 H7 118.9 . .
C9 C8 C7 120.3(15) . .
C9 C8 H8 119.9 . .
C7 C8 H8 119.9 . .
C8 C9 C10 120.1(13) . .
C8 C9 H9 119.9 . .
C10 C9 H9 119.9 . .
C9 C10 C6 117.1(12) . .
C9 C10 C11 121.2(12) . .
C6 C10 C11 121.5(12) . .
N3 C11 C10 119.1(12) . .
N3 C11 C12 120.7(13) . .
C10 C11 C12 120.1(11) . .
N4 C12 C11 122.0(13) . .
N4 C12 C4 119.3(13) . .
C11 C12 C4 118.5(11) . .
N4 C13 C14 119.5(15) . .
N4 C13 C18 120.5(13) . .
C14 C13 C18 119.9(15) . .
C13 C14 C15 120.2(17) . .
C13 C14 H14 119.9 . .
C15 C14 H14 119.9 . .
F1' C15 C14 109(2) . .
F1' C15 C16 133(2) . .
C14 C15 C16 117.3(15) . .
C17 C16 F1 122.9(19) . .
C17 C16 C15 121.6(17) . .
F1 C16 C15 115.2(15) . .
C16 C17 C18 123.4(18) . .
C16 C17 H17 118.3 . .
C18 C17 H17 118.3 . .
N3 C18 C17 120.6(14) . .
N3 C18 C13 122.0(13) . .
C17 C18 C13 117.3(13) . .
O2 C19 O1 119.1(13) . .
O2 C19 C20 121.3(12) . .
O1 C19 C20 119.5(13) . .
C19 C20 C21 118.7(12) . .
C19 C20 H20A 107.6 . .
C21 C20 H20A 107.6 . .
C19 C20 H20B 107.6 . .
C21 C20 H20B 107.6 . .
H20A C20 H20B 107.1 . .
C20 C21 C22 112.6(12) . .
C20 C21 H21A 109.1 . .
C22 C21 H21A 109.1 . .
C20 C21 H21B 109.1 . .
C22 C21 H21B 109.1 . .
H21A C21 H21B 107.8 . .
C21 C22 C23 113.5(12) . .
C21 C22 H22A 108.9 . .
C23 C22 H22A 108.9 . .
C21 C22 H22B 108.9 . .
C23 C22 H22B 108.9 . .
H22A C22 H22B 107.7 . .
C24 C23 C22 111.1(12) . .
C24 C23 H23A 109.4 . .
C22 C23 H23A 109.4 . .
C24 C23 H23B 109.4 . .
C22 C23 H23B 109.4 . .
H23A C23 H23B 108.0 . .
O3 C24 O4 117.3(14) . .
O3 C24 C23 122.6(13) . .
O4 C24 C23 120.0(12) . .
C1 N1 C5 116.3(13) . .
C1 N1 Cd1 120.6(10) . .
C5 N1 Cd1 122.3(9) . .
C7 N2 C6 116.6(12) . .
C7 N2 Cd1 119.1(9) . .
C6 N2 Cd1 124.2(8) . .
C18 N3 C11 116.9(13) . .
C12 N4 C13 117.4(13) . .
C19 O1 Cd1 95.6(9) . .
C19 O2 Cd1 92.7(8) . .
C24 O3 Cd1 89.4(9) . 2_576
C24 O4 Cd1 99.4(8) . 2_576
O4 Cd1 O1 81.4(4) 2_576 .
O4 Cd1 O2 79.7(4) 2_576 .
O1 Cd1 O2 52.4(3) . .
O4 Cd1 O3 53.6(3) 2_576 2_576
O1 Cd1 O3 121.2(4) . 2_576
O2 Cd1 O3 81.1(4) . 2_576
O4 Cd1 N2 77.9(4) 2_576 .
O1 Cd1 N2 74.4(3) . .
O2 Cd1 N2 124.5(3) . .
O3 Cd1 N2 121.1(4) 2_576 .
O4 Cd1 N1 84.5(4) 2_576 .
O1 Cd1 N1 133.1(3) . .
O2 Cd1 N1 162.1(4) . .
O3 Cd1 N1 82.9(4) 2_576 .
N2 Cd1 N1 58.9(3) . .

loop_
_geom_bond_atom_site_label_1
_geom_bond_atom_site_label_2
_geom_bond_distance
_geom_bond_site_symmetry_2
C1 N1 1.337(19) .
C1 C2 1.41(2) .
C1 H1 0.9300 .
C2 C3 1.37(2) .
C2 H2 0.9300 .
C3 C4 1.39(2) .
C3 H3 0.9300 .
C4 C5 1.386(18) .
C4 C12 1.489(19) .
C5 N1 1.357(16) .
C5 C6 1.501(17) .
C6 N2 1.379(16) .
C6 C10 1.384(17) .
C7 N2 1.353(17) .
C7 C8 1.37(2) .
C7 H7 0.9300 .
C8 C9 1.37(2) .
C8 H8 0.9300 .
C9 C10 1.384(19) .
C9 H9 0.9300 .
C10 C11 1.432(18) .
C11 N3 1.345(16) .
C11 C12 1.453(19) .
C12 N4 1.304(17) .
C13 N4 1.375(18) .
C13 C14 1.38(2) .
C13 C18 1.42(2) .
C14 C15 1.41(2) .
C14 H14 0.9300 .
C15 F1' 1.38(4) .
C15 C16 1.44(3) .
C16 C17 1.26(2) .
C16 F1 1.38(2) .
C17 C18 1.41(2) .
C17 H17 0.9300 .
C18 N3 1.344(17) .
C19 O2 1.292(16) .
C19 O1 1.294(16) .
C19 C20 1.439(19) .
C20 C21 1.520(19) .
C20 H20A 0.9700 .
C20 H20B 0.9700 .
C21 C22 1.53(2) .
C21 H21A 0.9700 .
C21 H21B 0.9700 .
C22 C23 1.538(18) .
C22 H22A 0.9700 .
C22 H22B 0.9700 .
C23 C24 1.440(19) .
C23 H23A 0.9700 .
C23 H23B 0.9700 .
C24 O3 1.297(16) .
C24 O4 1.316(16) .
N1 Cd1 2.805(12) .
N2 Cd1 2.728(11) .
O1 Cd1 2.491(11) .
O2 Cd1 2.554(10) .
O3 Cd1 2.578(12) 2_576
O4 Cd1 2.349(11) 2_576
Cd1 O4 2.349(11) 2_576
Cd1 O3 2.578(12) 2_576
